data_7054222
loop_
_publ_author_name
'Singh, Vikram'
'Kumar, Vinod'
'Gupta, Ajit N.'
'Drew, Michael G. B.'
'Singh, Nanhai'

_publ_section_title
;
 Effect of pyridyl substituents leading to the formation of green
 luminescent mercury(ii) coordination polymers, zinc(ii) dimers and a
 monomer
;
_journal_issue 8
_journal_name_full 'New Journal of Chemistry'
_journal_page_first 3737
_journal_paper_doi 10.1039/C4NJ00435C
_journal_volume 38
_journal_year 2014
_chemical_formula_sum 'C60 H60 Hg2 N8 S8'
_chemical_formula_weight 1550.82
_chemical_name_systematic
;
 ?
;
_space_group_IT_number 1
_symmetry_cell_setting triclinic
_symmetry_space_group_name_Hall 'P 1'
_symmetry_space_group_name_H-M 'P 1'
_atom_sites_solution_hydrogens geom
_atom_sites_solution_primary direct
_atom_sites_solution_secondary difmap
_audit_creation_method SHELXL-97
_cell_angle_alpha 82.070(13)
_cell_angle_beta 89.048(15)
_cell_angle_gamma 86.522(15)
_cell_formula_units_Z 1
_cell_length_a 8.4010(19)
_cell_length_b 12.5882(19)
_cell_length_c 16.095(2)
_cell_measurement_reflns_used 13114
_cell_measurement_temperature 293(2)
_cell_measurement_theta_max 26.49
_cell_measurement_theta_min 3.01
_cell_volume 1682.7(5)
_computing_cell_refinement 'Crysalis, Oxford Diffraction'
_computing_data_collection 'Crysalis, Oxford Diffraction'
_computing_data_reduction 'Crysalis, Oxford Diffraction'
_computing_molecular_graphics PLATON(Spek,2004)
_computing_structure_refinement 'SHELXL-97 (Sheldrick, 1997)'
_computing_structure_solution 'SHELXS-97 (Sheldrick, 1997)'
_diffrn_ambient_temperature 293(2)
_diffrn_measured_fraction_theta_full 0.998
_diffrn_measured_fraction_theta_max 0.998
_diffrn_measurement_device 'Oxford Diffaction X-Calibur System'
_diffrn_measurement_method '321 frames, counting time 10 s.'
_diffrn_radiation_monochromator graphite
_diffrn_radiation_source 'fine-focus sealed tube'
_diffrn_radiation_type MoK\a
_diffrn_radiation_wavelength 0.71073
_diffrn_reflns_av_R_equivalents 0.0417
_diffrn_reflns_av_unetI/netI 0.0755
_diffrn_reflns_limit_h_max 10
_diffrn_reflns_limit_h_min -10
_diffrn_reflns_limit_k_max 9
_diffrn_reflns_limit_k_min -16
_diffrn_reflns_limit_l_max 20
_diffrn_reflns_limit_l_min -20
_diffrn_reflns_number 13653
_diffrn_reflns_theta_full 26.49
_diffrn_reflns_theta_max 26.49
_diffrn_reflns_theta_min 3.01
_diffrn_standards_decay_% n/a
_diffrn_standards_interval_count n/a
_diffrn_standards_interval_time n/a
_diffrn_standards_number n/a
_exptl_absorpt_coefficient_mu 4.846
_exptl_absorpt_correction_T_max 1.000
_exptl_absorpt_correction_T_min 0.894
_exptl_absorpt_correction_type empirical
_exptl_absorpt_process_details 'ABSPACK, Oxford Diffraction Ltd'
_exptl_crystal_colour green
_exptl_crystal_density_diffrn 1.530
_exptl_crystal_density_method 'not measured'
_exptl_crystal_description needle
_exptl_crystal_F_000 764
_exptl_crystal_size_max 0.19
_exptl_crystal_size_mid 0.03
_exptl_crystal_size_min 0.03
_refine_diff_density_max 1.718
_refine_diff_density_min -1.252
_refine_diff_density_rms 0.199
_refine_ls_abs_structure_details 'Flack H D (1983), Acta Cryst. A39, 876-881'
_refine_ls_abs_structure_Flack -0.011(11)
_refine_ls_extinction_method none
_refine_ls_goodness_of_fit_ref 1.021
_refine_ls_hydrogen_treatment constr
_refine_ls_matrix_type full
_refine_ls_number_parameters 703
_refine_ls_number_reflns 8370
_refine_ls_number_restraints 39
_refine_ls_restrained_S_all 1.019
_refine_ls_R_factor_all 0.0810
_refine_ls_R_factor_gt 0.0622
_refine_ls_shift/su_max 0.000
_refine_ls_shift/su_mean 0.000
_refine_ls_structure_factor_coef Fsqd
_refine_ls_weighting_details 'calc w=1/[\s^2^(Fo^2^)+(0.1132P)^2^+0.0000P] where P=(Fo^2^+2Fc^2^)/3'
_refine_ls_weighting_scheme calc
_refine_ls_wR_factor_gt 0.1644
_refine_ls_wR_factor_ref 0.1809
_reflns_number_gt 6644
_reflns_number_total 8370
_reflns_threshold_expression >2sigma(I)
_cod_data_source_file c4nj00435c2.cif
_cod_data_source_block 4
_cod_depositor_comments 'Adding full bibliography for 7054219--7054228.cif.'
_cod_original_sg_symbol_H-M P1
_cod_database_code 7054222

loop_
_symmetry_equiv_pos_as_xyz
'x, y, z'

loop_
_atom_site_label
_atom_site_type_symbol
_atom_site_fract_x
_atom_site_fract_y
_atom_site_fract_z
_atom_site_U_iso_or_equiv
_atom_site_adp_type
_atom_site_occupancy
_atom_site_symmetry_multiplicity
_atom_site_calc_flag
_atom_site_refinement_flags
Hg1 Hg 0.75119(5) 0.48969(4) 0.56683(4) 0.0506(2) Uani 1 1 d .
Hg2 Hg 1.24860(6) 0.51111(4) 0.43305(4) 0.0509(2) Uani 1 1 d .
S11 S 0.7200(6) 0.6678(4) 0.4897(3) 0.0567(12) Uani 1 1 d .
S13 S 0.9107(5) 0.5126(3) 0.3973(3) 0.0440(9) Uani 1 1 d .
S41 S 0.8654(6) 0.4749(4) 0.7323(3) 0.0561(12) Uani 1 1 d .
S43 S 0.8277(6) 0.3050(4) 0.6233(3) 0.0497(11) Uani 1 1 d .
S71 S 1.3223(6) 0.3458(3) 0.3759(3) 0.0487(10) Uani 1 1 d .
S73 S 1.3630(6) 0.5527(4) 0.2662(3) 0.0556(12) Uani 1 1 d .
S101 S 0.2181(6) 0.6606(4) 0.5132(3) 0.0546(12) Uani 1 1 d .
S103 S 0.4110(5) 0.4721(3) 0.6006(3) 0.0469(10) Uani 1 1 d .
C12 C 0.8455(17) 0.6381(12) 0.4045(9) 0.034(3) Uani 1 1 d .
N14 N 0.8745(15) 0.7234(11) 0.3467(8) 0.040(3) Uani 1 1 d .
C21 C 0.812(2) 0.8358(13) 0.3536(10) 0.042(4) Uani 1 1 d .
H21A H 0.7121 0.8335 0.3846 0.050 Uiso 1 1 calc R
H21B H 0.7906 0.8735 0.2978 0.050 Uiso 1 1 calc R
C22 C 0.929(2) 0.8982(16) 0.3975(14) 0.059(5) Uani 1 1 d .
H22A H 0.9503 0.8605 0.4532 0.071 Uiso 1 1 calc R
H22B H 1.0286 0.9008 0.3663 0.071 Uiso 1 1 calc R
C23 C 0.865(2) 1.0110(16) 0.4044(12) 0.052(4) Uani 1 1 d .
C24 C 0.731(3) 1.0323(16) 0.4548(15) 0.064(6) Uani 1 1 d .
H24 H 0.6780 0.9760 0.4847 0.077 Uiso 1 1 calc R
C25 C 0.679(3) 1.1356(18) 0.4591(13) 0.063(5) Uani 1 1 d .
H25 H 0.5899 1.1499 0.4918 0.076 Uiso 1 1 calc R
C26 C 0.757(3) 1.2205(18) 0.4152(15) 0.069(6) Uani 1 1 d .
H26 H 0.7206 1.2912 0.4178 0.083 Uiso 1 1 calc R
C27 C 0.884(3) 1.1990(15) 0.3701(15) 0.065(6) Uani 1 1 d .
H27 H 0.9379 1.2550 0.3407 0.077 Uiso 1 1 calc R
C28 C 0.936(2) 1.0973(16) 0.3660(14) 0.063(5) Uani 1 1 d .
H28 H 1.0277 1.0856 0.3344 0.076 Uiso 1 1 calc R
C31 C 0.987(2) 0.7110(16) 0.2773(10) 0.049(4) Uani 1 1 d .
H31A H 1.0583 0.7694 0.2713 0.059 Uiso 1 1 calc R
H31B H 1.0507 0.6441 0.2901 0.059 Uiso 1 1 calc R
C32 C 0.9001(14) 0.7112(12) 0.1962(7) 0.051(4) Uani 1 1 d G
C33 C 0.9942(13) 0.7277(14) 0.1243(9) 0.080(8) Uani 1 1 d G
H33 H 1.1018 0.7393 0.1286 0.097 Uiso 1 1 calc R
N34 N 0.927(2) 0.7269(17) 0.0460(7) 0.127(10) Uani 1 1 d G
C35 C 0.766(2) 0.7096(17) 0.0396(7) 0.138(17) Uani 1 1 d G
H35 H 0.7217 0.7091 -0.0128 0.165 Uiso 1 1 calc R
C36 C 0.6723(14) 0.6932(13) 0.1116(9) 0.064(6) Uani 1 1 d G
H36 H 0.5646 0.6816 0.1073 0.077 Uiso 1 1 calc R
C37 C 0.7391(13) 0.6940(11) 0.1899(7) 0.046(5) Uani 1 1 d G
H37 H 0.6762 0.6829 0.2380 0.055 Uiso 1 1 calc R
C42 C 0.8811(18) 0.3428(13) 0.7195(10) 0.040(4) Uani 1 1 d .
N44 N 0.9389(18) 0.2700(11) 0.7766(10) 0.048(4) Uani 1 1 d .
C51 C 0.966(2) 0.1534(13) 0.7621(12) 0.049(4) Uani 1 1 d .
H51A H 1.0508 0.1184 0.7980 0.059 Uiso 1 1 calc R
H51B H 0.9971 0.1499 0.7042 0.059 Uiso 1 1 calc R
C52 C 0.809(2) 0.0953(15) 0.7823(13) 0.057(5) Uani 1 1 d .
H52A H 0.7801 0.0962 0.8408 0.069 Uiso 1 1 calc R
H52B H 0.7235 0.1315 0.7478 0.069 Uiso 1 1 calc R
C53 C 0.8371(19) -0.0186(15) 0.7646(12) 0.050(4) Uani 1 1 d .
C54 C 0.852(2) -0.0403(17) 0.6814(14) 0.061(5) Uani 1 1 d .
H54 H 0.8454 0.0168 0.6380 0.073 Uiso 1 1 calc R
C55 C 0.877(3) -0.142(2) 0.6622(17) 0.078(7) Uani 1 1 d .
H55 H 0.8867 -0.1531 0.6064 0.094 Uiso 1 1 calc R
C56 C 0.888(3) -0.227(2) 0.725(2) 0.075(7) Uani 1 1 d .
H56 H 0.8981 -0.2963 0.7103 0.091 Uiso 1 1 calc R
C57 C 0.886(3) -0.218(2) 0.800(2) 0.102(11) Uani 1 1 d .
H57 H 0.9037 -0.2776 0.8404 0.122 Uiso 1 1 calc R
C58 C 0.856(3) -0.1089(19) 0.8263(15) 0.071(6) Uani 1 1 d .
H58 H 0.8488 -0.1010 0.8829 0.086 Uiso 1 1 calc R
C61 C 0.989(2) 0.2927(18) 0.8583(13) 0.052(5) Uani 1 1 d .
H61A H 0.9439 0.2413 0.9013 0.062 Uiso 1 1 calc R
H61B H 0.9449 0.3635 0.8664 0.062 Uiso 1 1 calc R
C62 C 1.169(2) 0.2889(15) 0.8708(13) 0.049(4) Uani 1 1 d .
C63 C 1.232(2) 0.2692(19) 0.9489(12) 0.057(6) Uani 1 1 d .
H63 H 1.1635 0.2524 0.9940 0.068 Uiso 1 1 calc R
N64 N 1.384(3) 0.272(2) 0.9645(15) 0.098(8) Uani 1 1 d .
C65 C 1.481(3) 0.287(2) 0.9015(16) 0.086(9) Uani 1 1 d .
H65 H 1.5892 0.2792 0.9129 0.103 Uiso 1 1 calc R
C66 C 1.437(2) 0.3145(16) 0.8187(15) 0.064(6) Uani 1 1 d .
H66 H 1.5096 0.3298 0.7750 0.076 Uiso 1 1 calc R
C67 C 1.266(3) 0.3165(18) 0.8070(16) 0.065(7) Uani 1 1 d .
H67 H 1.2234 0.3376 0.7538 0.077 Uiso 1 1 calc R
C72 C 1.3833(17) 0.4164(12) 0.2811(11) 0.039(4) Uani 1 1 d .
N74 N 1.4481(15) 0.3613(11) 0.2238(8) 0.039(3) Uani 1 1 d .
C81 C 1.472(2) 0.2425(13) 0.2370(12) 0.045(4) Uani 1 1 d .
H81A H 1.4994 0.2186 0.2952 0.054 Uiso 1 1 calc R
H81B H 1.5609 0.2211 0.2025 0.054 Uiso 1 1 calc R
C82 C 1.324(2) 0.1882(15) 0.2152(12) 0.051(4) Uani 1 1 d .
H82A H 1.3034 0.2050 0.1555 0.061 Uiso 1 1 calc R
H82B H 1.2320 0.2155 0.2450 0.061 Uiso 1 1 calc R
C83 C 1.3460(15) 0.0638(7) 0.2396(9) 0.062(4) Uani 1 1 d GU
C84 C 1.3559(17) -0.0022(11) 0.1770(8) 0.072(4) Uani 1 1 d GU
H84 H 1.3480 0.0277 0.1210 0.086 Uiso 1 1 calc R
C85 C 1.3776(17) -0.1129(10) 0.1981(10) 0.078(4) Uani 1 1 d GU
H85 H 1.3842 -0.1571 0.1562 0.094 Uiso 1 1 calc R
C86 C 1.3894(16) -0.1577(7) 0.2819(11) 0.077(4) Uani 1 1 d GU
H86 H 1.4040 -0.2317 0.2960 0.092 Uiso 1 1 calc R
C87 C 1.3796(17) -0.0917(11) 0.3445(8) 0.077(4) Uani 1 1 d GU
H87 H 1.3875 -0.1216 0.4005 0.092 Uiso 1 1 calc R
C88 C 1.3579(16) 0.0191(10) 0.3233(8) 0.069(4) Uani 1 1 d GU
H88 H 1.3513 0.0632 0.3652 0.082 Uiso 1 1 calc R
C91 C 1.496(2) 0.4088(15) 0.1413(11) 0.042(4) Uani 1 1 d .
H91A H 1.4494 0.4816 0.1301 0.051 Uiso 1 1 calc R
H91B H 1.4563 0.3681 0.0999 0.051 Uiso 1 1 calc R
C92 C 1.6784(18) 0.4110(13) 0.1323(11) 0.038(3) Uani 1 1 d .
C93 C 1.748(4) 0.412(2) 0.0552(17) 0.080(9) Uani 1 1 d .
H93 H 1.6817 0.4118 0.0093 0.096 Uiso 1 1 calc R
N94 N 1.908(2) 0.412(2) 0.0416(13) 0.091(7) Uani 1 1 d .
C95 C 1.993(3) 0.419(2) 0.1036(17) 0.075(7) Uani 1 1 d .
H95 H 2.1017 0.4238 0.0935 0.089 Uiso 1 1 calc R
C96 C 1.942(2) 0.4205(18) 0.1834(14) 0.064(6) Uani 1 1 d .
H96 H 2.0132 0.4206 0.2271 0.076 Uiso 1 1 calc R
C97 C 1.777(3) 0.4218(17) 0.1967(12) 0.048(5) Uani 1 1 d .
H97 H 1.7343 0.4301 0.2493 0.057 Uiso 1 1 calc R
C102 C 0.3422(18) 0.6029(13) 0.5970(10) 0.039(4) Uani 1 1 d .
N104 N 0.3725(14) 0.6660(11) 0.6531(9) 0.042(3) Uani 1 1 d .
C111 C 0.4778(18) 0.6282(15) 0.7234(11) 0.047(4) Uani 1 1 d .
H11A H 0.5600 0.6789 0.7242 0.057 Uiso 1 1 calc R
H11B H 0.5300 0.5600 0.7140 0.057 Uiso 1 1 calc R
C112 C 0.3954(19) 0.6135(14) 0.8101(10) 0.041(4) Uani 1 1 d .
C113 C 0.242(3) 0.5851(19) 0.8226(15) 0.055(6) Uani 1 1 d .
H113 H 0.1824 0.5741 0.7768 0.066 Uiso 1 1 calc R
N114 N 0.175(3) 0.5725(18) 0.8999(14) 0.089(6) Uani 1 1 d .
C115 C 0.270(4) 0.587(3) 0.9599(18) 0.086(9) Uani 1 1 d .
H115 H 0.2234 0.5890 1.0125 0.103 Uiso 1 1 calc R
C116 C 0.425(3) 0.599(3) 0.9545(14) 0.106(11) Uani 1 1 d .
H116 H 0.4880 0.5933 1.0019 0.128 Uiso 1 1 calc R
C117 C 0.483(3) 0.617(3) 0.8822(17) 0.090(9) Uani 1 1 d .
H117 H 0.5887 0.6339 0.8764 0.108 Uiso 1 1 calc R
C121 C 0.311(2) 0.7771(14) 0.6497(11) 0.042(4) Uani 1 1 d .
H12A H 0.2921 0.7938 0.7062 0.051 Uiso 1 1 calc R
H12B H 0.2101 0.7869 0.6203 0.051 Uiso 1 1 calc R
C122 C 0.4272(19) 0.8518(14) 0.6055(13) 0.051(4) Uani 1 1 d .
H12C H 0.5270 0.8426 0.6358 0.061 Uiso 1 1 calc R
H12D H 0.4483 0.8330 0.5497 0.061 Uiso 1 1 calc R
C123 C 0.368(2) 0.9671(16) 0.5981(13) 0.051(4) Uani 1 1 d .
C124 C 0.437(2) 1.0415(16) 0.6434(14) 0.060(5) Uani 1 1 d .
H124 H 0.5233 1.0176 0.6776 0.072 Uiso 1 1 calc R
C125 C 0.385(3) 1.141(2) 0.6396(16) 0.073(6) Uani 1 1 d .
H125 H 0.4344 1.1852 0.6719 0.088 Uiso 1 1 calc R
C126 C 0.260(2) 1.1846(17) 0.5902(14) 0.063(6) Uani 1 1 d .
H126 H 0.2266 1.2568 0.5874 0.075 Uiso 1 1 calc R
C127 C 0.184(3) 1.1158(19) 0.5436(16) 0.074(6) Uani 1 1 d .
H127 H 0.0969 1.1416 0.5103 0.088 Uiso 1 1 calc R
C128 C 0.240(3) 1.0084(15) 0.5477(13) 0.054(5) Uani 1 1 d .
H128 H 0.1914 0.9637 0.5158 0.065 Uiso 1 1 calc R

loop_
_atom_site_aniso_label
_atom_site_aniso_U_11
_atom_site_aniso_U_22
_atom_site_aniso_U_33
_atom_site_aniso_U_23
_atom_site_aniso_U_13
_atom_site_aniso_U_12
Hg1 0.0544(5) 0.0436(4) 0.0502(5) 0.0045(3) -0.0030(4) 0.0028(3)
Hg2 0.0548(5) 0.0511(5) 0.0494(5) -0.0183(4) 0.0002(4) 0.0018(4)
S11 0.061(3) 0.048(3) 0.056(3) 0.006(2) 0.019(2) 0.009(2)
S13 0.050(2) 0.035(2) 0.049(2) -0.0128(18) -0.0002(19) -0.0064(18)
S41 0.067(3) 0.033(2) 0.071(3) -0.015(2) -0.020(2) 0.001(2)
S43 0.065(3) 0.040(2) 0.044(2) -0.0090(19) -0.017(2) 0.010(2)
S71 0.065(3) 0.033(2) 0.047(3) -0.0042(18) 0.015(2) 0.0025(19)
S73 0.067(3) 0.033(2) 0.066(3) -0.003(2) 0.016(2) -0.006(2)
S101 0.062(3) 0.050(3) 0.053(3) -0.018(2) -0.023(2) 0.014(2)
S103 0.051(2) 0.035(2) 0.053(3) -0.0019(19) -0.003(2) -0.0048(18)
C12 0.037(8) 0.034(8) 0.029(8) 0.005(6) 0.004(6) -0.005(6)
N14 0.040(7) 0.050(8) 0.029(7) -0.007(6) -0.001(5) 0.001(6)
C21 0.047(9) 0.039(9) 0.036(9) 0.001(7) 0.002(7) 0.006(7)
C22 0.040(9) 0.064(13) 0.070(13) 0.001(10) -0.010(9) -0.003(9)
C23 0.054(11) 0.057(11) 0.043(10) 0.001(9) -0.006(8) -0.010(9)
C24 0.083(15) 0.032(11) 0.077(16) -0.008(10) 0.011(12) -0.008(11)
C25 0.079(14) 0.065(14) 0.046(11) -0.013(10) -0.010(10) 0.006(11)
C26 0.076(15) 0.059(13) 0.077(16) -0.021(12) -0.013(12) -0.014(11)
C27 0.073(14) 0.035(10) 0.083(16) 0.008(10) -0.006(12) -0.013(9)
C28 0.046(10) 0.058(12) 0.082(15) 0.007(11) 0.001(10) -0.010(9)
C31 0.050(10) 0.060(11) 0.035(9) 0.006(8) 0.010(7) -0.011(8)
C32 0.053(10) 0.044(10) 0.056(12) -0.011(8) 0.015(8) -0.007(8)
C33 0.092(19) 0.11(2) 0.037(13) -0.016(13) 0.008(12) -0.017(16)
N34 0.16(3) 0.18(3) 0.062(15) -0.056(16) 0.031(15) -0.06(2)
C35 0.14(3) 0.17(4) 0.10(3) 0.00(3) -0.05(3) -0.02(3)
C36 0.083(14) 0.071(14) 0.045(11) -0.019(10) -0.015(10) -0.027(11)
C37 0.050(11) 0.052(12) 0.034(11) 0.001(9) 0.008(9) -0.005(9)
C42 0.035(8) 0.035(8) 0.046(9) 0.006(7) -0.014(7) 0.002(6)
N44 0.058(9) 0.030(7) 0.057(10) -0.001(7) -0.010(7) -0.005(6)
C51 0.063(11) 0.029(8) 0.055(11) -0.002(7) -0.025(9) 0.004(7)
C52 0.075(13) 0.043(10) 0.061(12) -0.029(9) 0.006(10) -0.013(9)
C53 0.036(8) 0.052(11) 0.061(12) -0.002(9) -0.005(8) -0.011(8)
C54 0.053(11) 0.055(12) 0.073(14) 0.004(10) -0.006(10) -0.016(9)
C55 0.073(14) 0.094(19) 0.078(17) -0.049(15) -0.003(12) -0.002(13)
C56 0.062(13) 0.060(14) 0.11(2) -0.030(15) 0.024(14) -0.013(11)
C57 0.10(2) 0.045(14) 0.15(3) 0.034(17) 0.00(2) -0.001(13)
C58 0.080(14) 0.077(15) 0.059(13) -0.006(11) 0.009(11) -0.030(12)
C61 0.050(11) 0.059(12) 0.048(12) -0.012(9) -0.012(9) 0.000(9)
C62 0.039(9) 0.048(10) 0.062(12) -0.016(9) -0.007(8) -0.004(8)
C63 0.057(12) 0.086(16) 0.033(10) -0.029(10) 0.003(9) -0.011(11)
N64 0.080(14) 0.14(2) 0.079(15) -0.045(14) -0.051(13) 0.037(13)
C65 0.052(12) 0.14(2) 0.071(16) -0.062(16) -0.017(12) 0.028(14)
C66 0.048(10) 0.054(12) 0.092(17) -0.018(11) -0.011(11) -0.008(9)
C67 0.085(17) 0.040(11) 0.070(17) -0.007(11) -0.021(14) -0.018(11)
C72 0.033(8) 0.029(8) 0.053(10) 0.005(7) 0.003(7) -0.003(6)
N74 0.041(7) 0.044(8) 0.034(7) -0.009(6) 0.001(6) 0.001(6)
C81 0.051(10) 0.034(8) 0.051(10) -0.012(7) 0.005(8) -0.006(7)
C82 0.053(10) 0.053(11) 0.046(10) -0.004(8) -0.002(8) -0.006(8)
C83 0.044(7) 0.048(7) 0.096(10) -0.016(7) 0.002(7) -0.004(6)
C84 0.061(7) 0.052(7) 0.105(10) -0.022(7) 0.000(8) -0.005(7)
C85 0.071(8) 0.049(8) 0.119(11) -0.028(8) 0.002(8) -0.003(7)
C86 0.064(8) 0.046(8) 0.120(11) -0.014(8) 0.006(8) -0.001(7)
C87 0.061(8) 0.051(8) 0.115(10) -0.002(8) 0.006(8) -0.004(7)
C88 0.055(7) 0.049(7) 0.102(10) -0.009(7) 0.009(8) -0.002(7)
C91 0.048(10) 0.045(9) 0.031(9) 0.004(7) 0.010(7) -0.001(8)
C92 0.036(8) 0.035(8) 0.045(10) -0.013(7) 0.007(7) -0.004(7)
C93 0.10(2) 0.10(2) 0.049(15) -0.031(13) 0.017(13) -0.045(17)
N94 0.060(12) 0.16(2) 0.063(13) -0.034(13) 0.020(10) -0.029(13)
C95 0.050(12) 0.083(16) 0.090(18) -0.005(13) 0.030(12) -0.027(11)
C96 0.043(10) 0.085(15) 0.062(13) 0.002(11) 0.010(9) -0.021(10)
C97 0.063(12) 0.056(12) 0.026(9) -0.010(8) 0.008(8) -0.012(10)
C102 0.037(8) 0.038(9) 0.043(9) -0.007(7) -0.002(7) 0.001(7)
N104 0.032(6) 0.050(8) 0.045(8) -0.012(6) -0.007(6) 0.008(6)
C111 0.032(8) 0.061(11) 0.050(11) -0.016(9) -0.011(7) 0.005(8)
C112 0.040(8) 0.054(10) 0.033(9) -0.015(7) -0.006(7) -0.001(7)
C113 0.049(11) 0.059(13) 0.059(15) -0.020(10) -0.007(10) -0.002(10)
N114 0.107(17) 0.094(16) 0.068(15) -0.013(12) 0.011(13) -0.014(13)
C115 0.09(2) 0.12(3) 0.044(15) -0.004(14) 0.011(13) -0.025(19)
C116 0.11(2) 0.19(3) 0.024(11) 0.000(14) -0.013(12) -0.04(2)
C117 0.064(15) 0.15(3) 0.067(18) -0.024(16) -0.002(12) -0.037(16)
C121 0.046(9) 0.048(10) 0.035(9) -0.016(7) 0.000(7) 0.002(7)
C122 0.034(8) 0.050(10) 0.071(13) -0.014(9) 0.000(8) -0.001(7)
C123 0.040(9) 0.057(11) 0.059(12) -0.019(9) 0.012(8) -0.013(8)
C124 0.049(10) 0.052(11) 0.084(15) -0.021(10) -0.011(10) -0.010(9)
C125 0.073(14) 0.075(16) 0.078(16) -0.033(13) -0.003(12) -0.003(12)
C126 0.066(12) 0.057(12) 0.069(14) -0.026(11) 0.039(11) -0.011(10)
C127 0.063(13) 0.072(15) 0.081(17) 0.008(13) -0.009(12) -0.003(11)
C128 0.063(12) 0.043(13) 0.062(13) -0.020(10) -0.015(10) -0.010(11)

loop_
_atom_type_symbol
_atom_type_description
_atom_type_scat_dispersion_real
_atom_type_scat_dispersion_imag
_atom_type_scat_source
C C 0.0033 0.0016 'International Tables Vol C Tables 4.2.6.8 and 6.1.1.4'
H H 0.0000 0.0000 'International Tables Vol C Tables 4.2.6.8 and 6.1.1.4'
N N 0.0061 0.0033 'International Tables Vol C Tables 4.2.6.8 and 6.1.1.4'
S S 0.1246 0.1234 'International Tables Vol C Tables 4.2.6.8 and 6.1.1.4'
Hg Hg -2.3894 9.2266 'International Tables Vol C Tables 4.2.6.8 and 6.1.1.4'

loop_
_geom_angle_atom_site_label_1
_geom_angle_atom_site_label_2
_geom_angle_atom_site_label_3
_geom_angle
_geom_angle_site_symmetry_1
_geom_angle_site_symmetry_3
S11 Hg1 S43 167.84(17) . .
S11 Hg1 S41 116.31(17) . .
S43 Hg1 S41 68.71(14) . .
S11 Hg1 S103 94.47(15) . .
S43 Hg1 S103 95.44(15) . .
S41 Hg1 S103 100.11(15) . .
S11 Hg1 S13 65.95(15) . .
S43 Hg1 S13 102.36(15) . .
S41 Hg1 S13 133.49(14) . .
S103 Hg1 S13 126.39(12) . .
S101 Hg2 S71 167.38(15) 1_655 .
S101 Hg2 S73 117.81(16) 1_655 .
S71 Hg2 S73 68.37(14) . .
S101 Hg2 S13 94.15(14) 1_655 .
S71 Hg2 S13 95.76(14) . .
S73 Hg2 S13 98.34(15) . .
S101 Hg2 S103 65.71(13) 1_655 1_655
S71 Hg2 S103 101.88(14) . 1_655
S73 Hg2 S103 133.13(14) . 1_655
S13 Hg2 S103 128.52(13) . 1_655
C12 S11 Hg1 94.8(5) . .
C12 S13 Hg2 103.4(5) . .
C12 S13 Hg1 78.0(5) . .
Hg2 S13 Hg1 104.53(14) . .
C42 S41 Hg1 80.2(5) . .
C42 S43 Hg1 91.8(5) . .
C72 S71 Hg2 91.9(6) . .
C72 S73 Hg2 80.1(6) . .
C102 S101 Hg2 96.4(6) . 1_455
C102 S103 Hg1 102.8(6) . .
C102 S103 Hg2 78.6(6) . 1_455
Hg1 S103 Hg2 106.49(15) . 1_455
N14 C12 S13 124.4(12) . .
N14 C12 S11 115.0(12) . .
S13 C12 S11 120.5(8) . .
C12 N14 C31 120.1(14) . .
C12 N14 C21 123.5(14) . .
C31 N14 C21 116.0(13) . .
N14 C21 C22 112.5(13) . .
C23 C22 C21 112.3(14) . .
C28 C23 C24 116(2) . .
C28 C23 C22 122.0(19) . .
C24 C23 C22 121.9(18) . .
C25 C24 C23 119(2) . .
C24 C25 C26 121(2) . .
C27 C26 C25 119(2) . .
C26 C27 C28 121(2) . .
C23 C28 C27 124(2) . .
C32 C31 N14 111.1(13) . .
C33 C32 C37 120.0 . .
C33 C32 C31 115.0(10) . .
C37 C32 C31 125.0(10) . .
N34 C33 C32 120.0 . .
C35 N34 C33 120.0 . .
N34 C35 C36 120.0 . .
C37 C36 C35 120.0 . .
C36 C37 C32 120.0 . .
N44 C42 S41 122.0(13) . .
N44 C42 S43 118.6(13) . .
S41 C42 S43 119.3(8) . .
C42 N44 C61 123.1(16) . .
C42 N44 C51 121.9(15) . .
C61 N44 C51 115.0(14) . .
N44 C51 C52 109.1(15) . .
C53 C52 C51 108.1(16) . .
C58 C53 C54 115(2) . .
C58 C53 C52 125(2) . .
C54 C53 C52 120.0(18) . .
C55 C54 C53 122(2) . .
C54 C55 C56 120(2) . .
C57 C56 C55 123(3) . .
C56 C57 C58 120(2) . .
C53 C58 C57 119(2) . .
N44 C61 C62 115.2(18) . .
C67 C62 C63 117.8(18) . .
C67 C62 C61 120.8(19) . .
C63 C62 C61 121.0(19) . .
N64 C63 C62 124(2) . .
C63 N64 C65 118(2) . .
N64 C65 C66 126(2) . .
C65 C66 C67 113(2) . .
C62 C67 C66 121(2) . .
N74 C72 S73 122.1(12) . .
N74 C72 S71 118.3(12) . .
S73 C72 S71 119.6(11) . .
C72 N74 C91 124.1(14) . .
C72 N74 C81 122.8(14) . .
C91 N74 C81 113.0(14) . .
N74 C81 C82 111.9(14) . .
C81 C82 C83 110.5(13) . .
C84 C83 C88 120.0 . .
C84 C83 C82 119.6(11) . .
C88 C83 C82 120.4(11) . .
C85 C84 C83 120.0 . .
C86 C85 C84 120.0 . .
C85 C86 C87 120.0 . .
C88 C87 C86 120.0 . .
C87 C88 C83 120.0 . .
N74 C91 C92 112.1(14) . .
C93 C92 C97 116.5(19) . .
C93 C92 C91 119.6(19) . .
C97 C92 C91 123.6(17) . .
C92 C93 N94 124(2) . .
C95 N94 C93 117(2) . .
N94 C95 C96 127(2) . .
C95 C96 C97 116.2(19) . .
C96 C97 C92 119.9(19) . .
N104 C102 S103 125.2(12) . .
N104 C102 S101 116.1(12) . .
S103 C102 S101 118.8(10) . .
C102 N104 C111 120.9(14) . .
C102 N104 C121 124.5(13) . .
C111 N104 C121 114.6(13) . .
N104 C111 C112 115.1(13) . .
C113 C112 C117 116(2) . .
C113 C112 C111 123.7(15) . .
C117 C112 C111 120.2(17) . .
N114 C113 C112 122(2) . .
C115 N114 C113 114(3) . .
N114 C115 C116 127(3) . .
C117 C116 C115 117(2) . .
C116 C117 C112 123(2) . .
N104 C121 C122 110.5(14) . .
C123 C122 C121 112.7(14) . .
C128 C123 C124 115.3(18) . .
C128 C123 C122 122.5(17) . .
C124 C123 C122 122.2(17) . .
C125 C124 C123 123(2) . .
C124 C125 C126 123(2) . .
C125 C126 C127 117(2) . .
C128 C127 C126 120(2) . .
C127 C128 C123 121.5(19) . .

loop_
_geom_bond_atom_site_label_1
_geom_bond_atom_site_label_2
_geom_bond_distance
_geom_bond_site_symmetry_2
Hg1 S11 2.410(5) .
Hg1 S43 2.429(4) .
Hg1 S41 2.825(5) .
Hg1 S103 2.916(5) .
Hg1 S13 3.006(5) .
Hg2 S101 2.423(5) 1_655
Hg2 S71 2.432(4) .
Hg2 S73 2.828(5) .
Hg2 S13 2.904(4) .
Hg2 S103 3.009(5) 1_655
S11 C12 1.782(16) .
S13 C12 1.659(16) .
S41 C42 1.701(17) .
S43 C42 1.755(17) .
S71 C72 1.742(16) .
S73 C72 1.697(16) .
S101 C102 1.766(15) .
S101 Hg2 2.423(5) 1_455
S103 C102 1.706(16) .
S103 Hg2 3.009(5) 1_455
C12 N14 1.351(19) .
N14 C31 1.47(2) .
N14 C21 1.50(2) .
C21 C22 1.53(2) .
C22 C23 1.51(3) .
C23 C28 1.34(3) .
C23 C24 1.41(3) .
C24 C25 1.36(3) .
C25 C26 1.39(3) .
C26 C27 1.31(3) .
C27 C28 1.34(3) .
C31 C32 1.505(19) .
C32 C33 1.3900 .
C32 C37 1.3900 .
C33 N34 1.3900 .
N34 C35 1.3900 .
C35 C36 1.3900 .
C36 C37 1.3900 .
C42 N44 1.28(2) .
N44 C61 1.46(2) .
N44 C51 1.52(2) .
C51 C52 1.55(3) .
C52 C53 1.50(3) .
C53 C58 1.40(3) .
C53 C54 1.41(3) .
C54 C55 1.36(3) .
C55 C56 1.37(4) .
C56 C57 1.23(4) .
C57 C58 1.49(4) .
C61 C62 1.52(2) .
C62 C67 1.32(3) .
C62 C63 1.36(3) .
C63 N64 1.30(3) .
N64 C65 1.29(3) .
C65 C66 1.38(3) .
C66 C67 1.46(3) .
C72 N74 1.32(2) .
N74 C91 1.44(2) .
N74 C81 1.48(2) .
C81 C82 1.53(2) .
C82 C83 1.56(2) .
C83 C84 1.3900 .
C83 C88 1.3900 .
C84 C85 1.3900 .
C85 C86 1.3900 .
C86 C87 1.3900 .
C87 C88 1.3900 .
C91 C92 1.53(2) .
C92 C93 1.36(3) .
C92 C97 1.36(3) .
C93 N94 1.36(3) .
N94 C95 1.25(3) .
C95 C96 1.35(3) .
C96 C97 1.40(3) .
C102 N104 1.32(2) .
N104 C111 1.46(2) .
N104 C121 1.46(2) .
C111 C112 1.54(2) .
C112 C113 1.36(3) .
C112 C117 1.39(3) .
C113 N114 1.35(3) .
N114 C115 1.30(3) .
C115 C116 1.32(4) .
C116 C117 1.25(3) .
C121 C122 1.50(2) .
C122 C123 1.49(3) .
C123 C128 1.39(3) .
C123 C124 1.42(3) .
C124 C125 1.30(3) .
C125 C126 1.37(3) .
C126 C127 1.41(3) .
C127 C128 1.40(3) .
